data_2211931
loop_
_publ_author_name
'Schmidt, Martin U.'
'Schmiermund, Torsten'
'Bolte, Michael'

_publ_section_title
;
 Anilic acid dimethylformamide disolvate
;
_journal_coeditor_code SG2103
_journal_issue 1
_journal_name_full 'Acta Crystallographica Section E'
_journal_page_first o293
_journal_page_last o295
_journal_paper_doi 10.1107/S1600536806050781
_journal_volume 63
_journal_year 2007
_chemical_formula_iupac 'C20 H16 N2 O4, 2C3 H7 N O'
_chemical_formula_moiety 'C20 H16 N2 O4, 2(C3 H7 N O)'
_chemical_formula_sum 'C26 H30 N4 O6'
_chemical_formula_weight 494.54
_chemical_name_common
;
Anilic acid dimethylformamide disolvate
;
_chemical_name_systematic
;
2,5-bis(phenylamino)terephthalic acid dimethylformamide disolvate
;
_space_group_IT_number 2
_symmetry_cell_setting triclinic
_symmetry_space_group_name_Hall '-P 1'
_symmetry_space_group_name_H-M 'P -1'
_atom_sites_solution_hydrogens geom
_atom_sites_solution_primary direct
_atom_sites_solution_secondary difmap
_audit_creation_method SHELXL-97
_cell_angle_alpha 83.088(6)
_cell_angle_beta 74.144(6)
_cell_angle_gamma 82.788(6)
_cell_formula_units_Z 2
_cell_length_a 8.9875(8)
_cell_length_b 10.0220(8)
_cell_length_c 15.2076(12)
_cell_measurement_reflns_used 16656
_cell_measurement_temperature 173(2)
_cell_measurement_theta_max 25.7
_cell_measurement_theta_min 3.5
_cell_volume 1301.92(19)
_computing_cell_refinement X-AREA
_computing_data_collection 'X-AREA (Stoe & Cie, 2001)'
_computing_data_reduction X-AREA
_computing_molecular_graphics 'XP in SHELXTL-Plus (Sheldrick, 1991)'
_computing_publication_material 'SHELXL97 and PLATON (Spek, 2003)'
_computing_structure_refinement 'SHELXL97 (Sheldrick, 1997)'
_computing_structure_solution 'SHELXS97 (Sheldrick, 1997)'
_diffrn_ambient_temperature 173(2)
_diffrn_measured_fraction_theta_full 0.995
_diffrn_measured_fraction_theta_max 0.990
_diffrn_measurement_device_type 'Stoe IPDS-II two-circle'
_diffrn_measurement_method \w
_diffrn_radiation_monochromator graphite
_diffrn_radiation_source 'fine-focus sealed tube'
_diffrn_radiation_type MoK\a
_diffrn_radiation_wavelength 0.71073
_diffrn_reflns_av_R_equivalents 0.0620
_diffrn_reflns_av_sigmaI/netI 0.0391
_diffrn_reflns_limit_h_max 10
_diffrn_reflns_limit_h_min -10
_diffrn_reflns_limit_k_max 12
_diffrn_reflns_limit_k_min -12
_diffrn_reflns_limit_l_max 18
_diffrn_reflns_limit_l_min -18
_diffrn_reflns_number 16656
_diffrn_reflns_theta_full 25.00
_diffrn_reflns_theta_max 25.59
_diffrn_reflns_theta_min 3.49
_diffrn_standards_number 0
_exptl_absorpt_coefficient_mu 0.091
_exptl_absorpt_correction_type none
_exptl_crystal_colour orange
_exptl_crystal_density_diffrn 1.262
_exptl_crystal_density_method 'not measured'
_exptl_crystal_description block
_exptl_crystal_F_000 524
_exptl_crystal_size_max 0.44
_exptl_crystal_size_mid 0.42
_exptl_crystal_size_min 0.39
_refine_diff_density_max 0.544
_refine_diff_density_min -0.391
_refine_ls_extinction_method none
_refine_ls_goodness_of_fit_ref 1.041
_refine_ls_hydrogen_treatment mixed
_refine_ls_matrix_type full
_refine_ls_number_parameters 345
_refine_ls_number_reflns 4849
_refine_ls_number_restraints 0
_refine_ls_restrained_S_all 1.041
_refine_ls_R_factor_all 0.0509
_refine_ls_R_factor_gt 0.0468
_refine_ls_shift/su_max 0.001
_refine_ls_shift/su_mean 0.000
_refine_ls_structure_factor_coef Fsqd
_refine_ls_weighting_details 'calc w=1/[\s^2^(Fo^2^)+(0.0695P)^2^+0.4015P] where P=(Fo^2^+2Fc^2^)/3'
_refine_ls_weighting_scheme calc
_refine_ls_wR_factor_gt 0.1204
_refine_ls_wR_factor_ref 0.1238
_reflns_number_gt 4385
_reflns_number_total 4849
_reflns_threshold_expression I>2\s(I)
_cod_data_source_file sg2103.cif
_cod_data_source_block VI
_cod_depositor_comments
;
The following automatic conversions were performed:
'_symmetry_cell_setting' value 'Triclinic' changed to 'triclinic'
according to '/home/saulius/struct/CIF-dictionaries/cif_core.dic'
dictionary named 'cif_core.dic' version 2.4.1 from 2010-06-29.

Automatic conversion script
Id: cif_fix_enum 1527 2010-12-29 10:47:43Z saulius 

The following automatic conversions were performed:

'_symmetry_cell_setting' value 'Triclinic' changed to 'triclinic'
according to /home/saulius/struct/CIF-dictionaries/cif_core.dic
dictionary named 'cif_core.dic' version 2.4.1 from 2010-06-29.

Automatic conversion script
Id: cif_fix_values 1715 2011-07-08 13:25:40Z adriana 
;
_cod_database_code 2211931
_cod_database_fobs_code 2211931

loop_
_symmetry_equiv_pos_as_xyz
'x, y, z'
'-x, -y, -z'

loop_
_atom_site_type_symbol
_atom_site_label
_atom_site_fract_x
_atom_site_fract_y
_atom_site_fract_z
_atom_site_U_iso_or_equiv
_atom_site_adp_type
_atom_site_calc_flag
_atom_site_refinement_flags
_atom_site_occupancy
O O1 -0.21288(12) 0.32944(10) 0.46117(8) 0.0360(3) Uani d . 1
O O2 0.04087(12) 0.35677(10) 0.40802(8) 0.0340(3) Uani d . 1
H H2 0.005(3) 0.447(3) 0.398(2) 0.097(9) Uiso d . 1
C C1 -0.07624(16) 0.28306(13) 0.44551(9) 0.0237(3) Uani d . 1
C C2 -0.02955(15) 0.13681(13) 0.47047(8) 0.0217(3) Uani d . 1
C C3 0.12054(15) 0.06944(13) 0.43541(8) 0.0214(3) Uani d . 1
C C4 0.14502(15) -0.06669(13) 0.46729(9) 0.0223(3) Uani d . 1
H H4 0.2448 -0.1134 0.4455 0.027 Uiso calc R 1
N N1 0.24090(14) 0.13541(12) 0.37432(8) 0.0278(3) Uani d . 1
H H1 0.231(2) 0.2263(19) 0.3724(12) 0.036(5) Uiso d . 1
C C11 0.36583(15) 0.07664(13) 0.30790(9) 0.0235(3) Uani d . 1
C C12 0.35866(17) -0.04159(14) 0.26937(9) 0.0287(3) Uani d . 1
H H12 0.2671 -0.0872 0.2886 0.034 Uiso calc R 1
C C13 0.4864(2) -0.09238(16) 0.20254(10) 0.0366(4) Uani d . 1
H H13 0.4819 -0.1738 0.1776 0.044 Uiso calc R 1
C C14 0.61978(19) -0.02549(17) 0.17215(10) 0.0391(4) Uani d . 1
H H14 0.7062 -0.0608 0.1267 0.047 Uiso calc R 1
C C15 0.62598(17) 0.09357(17) 0.20879(11) 0.0374(4) Uani d . 1
H H15 0.7163 0.1407 0.1874 0.045 Uiso calc R 1
C C16 0.50051(17) 0.14421(15) 0.27665(10) 0.0304(3) Uani d . 1
H H16 0.5063 0.2250 0.3019 0.036 Uiso calc R 1
O O21 -0.03795(14) 0.60462(11) 0.37434(9) 0.0434(3) Uani d . 1
C C22 -0.17334(17) 0.65025(14) 0.41292(10) 0.0307(3) Uani d . 1
H H22 -0.2395 0.5910 0.4548 0.037 Uiso calc R 1
N N23 -0.22831(14) 0.77702(12) 0.39803(9) 0.0294(3) Uani d . 1
C C24 -0.1318(2) 0.87130(16) 0.33278(12) 0.0391(4) Uani d . 1
H H24A -0.0240 0.8307 0.3159 0.059 Uiso calc R 1
H H24B -0.1366 0.9551 0.3611 0.059 Uiso calc R 1
H H24C -0.1701 0.8912 0.2777 0.059 Uiso calc R 1
C C25 -0.3888(2) 0.8254(2) 0.44112(13) 0.0467(4) Uani d . 1
H H25A -0.4405 0.7522 0.4821 0.070 Uiso calc R 1
H H25B -0.4436 0.8555 0.3936 0.070 Uiso calc R 1
H H25C -0.3901 0.9011 0.4766 0.070 Uiso calc R 1
O O1A 0.23060(11) 0.77121(10) 1.02733(7) 0.0323(3) Uani d . 1
O O2A -0.02270(12) 0.81938(10) 1.09308(8) 0.0348(3) Uani d . 1
H H2A 0.010(3) 0.898(3) 1.1075(16) 0.069(7) Uiso d . 1
C C1A 0.09595(15) 0.74198(13) 1.04741(9) 0.0214(3) Uani d . 1
C C2A 0.04984(14) 0.61607(12) 1.02220(8) 0.0187(3) Uani d . 1
C C3A 0.15620(14) 0.53290(12) 0.95900(8) 0.0189(3) Uani d . 1
C C4A 0.10231(14) 0.41790(12) 0.93865(9) 0.0195(3) Uani d . 1
H H4A 0.1716 0.3609 0.8967 0.023 Uiso calc R 1
N N1A 0.31091(13) 0.55997(12) 0.92305(8) 0.0254(3) Uani d . 1
H H1A 0.337(2) 0.6291(19) 0.9453(12) 0.035(4) Uiso d . 1
C C11A 0.41135(15) 0.51544(12) 0.83989(9) 0.0231(3) Uani d . 1
C C12A 0.36141(19) 0.51530(16) 0.76065(11) 0.0352(4) Uani d . 1
H H12A 0.2554 0.5403 0.7618 0.042 Uiso calc R 1
C C13A 0.4682(2) 0.4781(2) 0.67980(11) 0.0494(5) Uani d . 1
H H13A 0.4344 0.4782 0.6258 0.059 Uiso calc R 1
C C14A 0.6240(2) 0.44094(19) 0.67726(12) 0.0514(5) Uani d . 1
H H14A 0.6960 0.4158 0.6219 0.062 Uiso calc R 1
C C15A 0.67247(19) 0.44093(17) 0.75570(13) 0.0439(4) Uani d . 1
H H15A 0.7786 0.4163 0.7542 0.053 Uiso calc R 1
C C16A 0.56687(17) 0.47690(14) 0.83744(11) 0.0300(3) Uani d . 1
H H16A 0.6011 0.4751 0.8914 0.036 Uiso calc R 1
O O21A 0.04284(12) 1.03843(10) 1.13587(8) 0.0369(3) Uani d . 1
C C22A 0.17330(17) 1.07365(13) 1.09315(10) 0.0266(3) Uani d . 1
H H22A 0.2396 1.0147 1.0514 0.032 Uiso calc R 1
N N23A 0.22559(14) 1.18764(11) 1.10206(8) 0.0243(3) Uani d . 1
C C24A 0.13197(19) 1.28071(14) 1.16725(10) 0.0313(3) Uani d . 1
H H24D 0.0378 1.2402 1.2032 0.047 Uiso calc R 1
H H24E 0.1031 1.3654 1.1338 0.047 Uiso calc R 1
H H24F 0.1922 1.2990 1.2086 0.047 Uiso calc R 1
C C25A 0.38127(17) 1.22083(15) 1.05055(11) 0.0324(3) Uani d . 1
H H25D 0.4441 1.2255 1.0934 0.049 Uiso calc R 1
H H25E 0.3738 1.3083 1.0147 0.049 Uiso calc R 1
H H25F 0.4302 1.1509 1.0090 0.049 Uiso calc R 1

loop_
_atom_site_aniso_label
_atom_site_aniso_U_11
_atom_site_aniso_U_22
_atom_site_aniso_U_33
_atom_site_aniso_U_12
_atom_site_aniso_U_13
_atom_site_aniso_U_23
O1 0.0235(5) 0.0282(5) 0.0488(6) 0.0079(4) -0.0044(5) 0.0030(5)
O2 0.0266(5) 0.0197(5) 0.0460(6) 0.0035(4) 0.0019(5) 0.0029(4)
C1 0.0233(7) 0.0229(6) 0.0205(6) 0.0045(5) -0.0018(5) -0.0009(5)
C2 0.0210(7) 0.0214(6) 0.0196(6) 0.0038(5) -0.0029(5) -0.0013(5)
C3 0.0189(6) 0.0235(6) 0.0185(6) 0.0011(5) -0.0006(5) -0.0013(5)
C4 0.0174(6) 0.0233(6) 0.0216(6) 0.0048(5) -0.0008(5) -0.0019(5)
N1 0.0226(6) 0.0209(6) 0.0307(6) 0.0024(5) 0.0055(5) 0.0004(5)
C11 0.0182(6) 0.0250(6) 0.0212(6) 0.0050(5) -0.0009(5) 0.0047(5)
C12 0.0251(7) 0.0312(7) 0.0252(7) 0.0007(6) -0.0011(6) -0.0005(5)
C13 0.0405(9) 0.0359(8) 0.0261(7) 0.0093(7) -0.0017(6) -0.0035(6)
C14 0.0278(8) 0.0495(9) 0.0259(7) 0.0149(7) 0.0052(6) 0.0033(6)
C15 0.0189(7) 0.0485(9) 0.0344(8) -0.0002(6) 0.0019(6) 0.0131(7)
C16 0.0245(7) 0.0305(7) 0.0304(7) -0.0009(6) -0.0020(6) 0.0060(6)
O21 0.0329(6) 0.0274(5) 0.0569(7) 0.0059(5) 0.0035(5) 0.0028(5)
C22 0.0266(7) 0.0249(7) 0.0369(8) 0.0017(6) -0.0047(6) -0.0009(6)
N23 0.0266(6) 0.0260(6) 0.0351(7) 0.0059(5) -0.0107(5) -0.0039(5)
C24 0.0481(10) 0.0273(7) 0.0421(9) -0.0001(7) -0.0171(8) 0.0044(6)
C25 0.0318(9) 0.0521(10) 0.0541(11) 0.0185(8) -0.0137(8) -0.0142(8)
O1A 0.0178(5) 0.0304(5) 0.0477(6) -0.0078(4) 0.0017(4) -0.0175(5)
O2A 0.0198(5) 0.0274(5) 0.0540(7) -0.0052(4) 0.0050(5) -0.0220(5)
C1A 0.0181(6) 0.0203(6) 0.0236(6) -0.0019(5) -0.0008(5) -0.0042(5)
C2A 0.0157(6) 0.0168(6) 0.0228(6) -0.0016(5) -0.0039(5) -0.0008(5)
C3A 0.0137(6) 0.0184(6) 0.0227(6) -0.0019(5) -0.0019(5) -0.0006(5)
C4A 0.0141(6) 0.0182(6) 0.0235(6) 0.0007(5) -0.0009(5) -0.0033(5)
N1A 0.0150(6) 0.0260(6) 0.0331(6) -0.0066(4) 0.0033(5) -0.0125(5)
C11A 0.0184(6) 0.0188(6) 0.0285(7) -0.0069(5) 0.0036(5) -0.0053(5)
C12A 0.0314(8) 0.0412(8) 0.0330(8) -0.0150(7) -0.0036(6) -0.0029(6)
C13A 0.0602(12) 0.0597(11) 0.0287(8) -0.0335(10) 0.0024(8) -0.0103(7)
C14A 0.0512(11) 0.0487(10) 0.0422(10) -0.0217(9) 0.0236(8) -0.0232(8)
C15A 0.0255(8) 0.0385(9) 0.0561(11) -0.0030(7) 0.0134(7) -0.0150(8)
C16A 0.0201(7) 0.0280(7) 0.0377(8) -0.0031(5) 0.0020(6) -0.0078(6)
O21A 0.0303(6) 0.0296(5) 0.0468(6) -0.0113(4) 0.0053(5) -0.0150(5)
C22A 0.0268(7) 0.0215(6) 0.0302(7) -0.0032(5) -0.0039(6) -0.0045(5)
N23A 0.0249(6) 0.0211(5) 0.0277(6) -0.0035(5) -0.0081(5) -0.0008(4)
C24A 0.0385(8) 0.0231(7) 0.0336(8) -0.0035(6) -0.0097(6) -0.0064(6)
C25A 0.0265(8) 0.0316(7) 0.0391(8) -0.0087(6) -0.0090(6) 0.0037(6)

loop_
_atom_type_symbol
_atom_type_description
_atom_type_scat_dispersion_real
_atom_type_scat_dispersion_imag
_atom_type_scat_source
C C 0.0033 0.0016 'International Tables Vol C Tables 4.2.6.8 and 6.1.1.4'
H H 0.0000 0.0000 'International Tables Vol C Tables 4.2.6.8 and 6.1.1.4'
N N 0.0061 0.0033 'International Tables Vol C Tables 4.2.6.8 and 6.1.1.4'
O O 0.0106 0.0060 'International Tables Vol C Tables 4.2.6.8 and 6.1.1.4'

loop_
_geom_angle_atom_site_label_1
_geom_angle_atom_site_label_2
_geom_angle_atom_site_label_3
_geom_angle_site_symmetry_1
_geom_angle
C1 O2 H2 . 110.9(18)
O1 C1 O2 . 123.26(12)
O1 C1 C2 . 121.92(12)
O2 C1 C2 . 114.80(11)
C4 C2 C3 2_556 119.96(12)
C4 C2 C1 2_556 115.61(11)
C3 C2 C1 . 124.43(12)
N1 C3 C4 . 120.76(12)
N1 C3 C2 . 122.27(12)
C4 C3 C2 . 116.94(12)
C2 C4 C3 2_556 123.10(12)
C2 C4 H4 2_556 118.5
C3 C4 H4 . 118.5
C3 N1 C11 . 126.78(11)
C3 N1 H1 . 116.3(12)
C11 N1 H1 . 116.5(12)
C12 C11 C16 . 119.07(13)
C12 C11 N1 . 123.17(13)
C16 C11 N1 . 117.70(13)
C13 C12 C11 . 119.86(14)
C13 C12 H12 . 120.1
C11 C12 H12 . 120.1
C14 C13 C12 . 120.83(15)
C14 C13 H13 . 119.6
C12 C13 H13 . 119.6
C13 C14 C15 . 119.44(14)
C13 C14 H14 . 120.3
C15 C14 H14 . 120.3
C14 C15 C16 . 120.37(15)
C14 C15 H15 . 119.8
C16 C15 H15 . 119.8
C15 C16 C11 . 120.40(14)
C15 C16 H16 . 119.8
C11 C16 H16 . 119.8
O21 C22 N23 . 122.97(14)
O21 C22 H22 . 118.5
N23 C22 H22 . 118.5
C22 N23 C25 . 121.54(14)
C22 N23 C24 . 120.45(13)
C25 N23 C24 . 117.90(13)
N23 C24 H24A . 109.5
N23 C24 H24B . 109.5
H24A C24 H24B . 109.5
N23 C24 H24C . 109.5
H24A C24 H24C . 109.5
H24B C24 H24C . 109.5
N23 C25 H25A . 109.5
N23 C25 H25B . 109.5
H25A C25 H25B . 109.5
N23 C25 H25C . 109.5
H25A C25 H25C . 109.5
H25B C25 H25C . 109.5
C1A O2A H2A . 111.1(15)
O1A C1A O2A . 122.99(12)
O1A C1A C2A . 123.66(11)
O2A C1A C2A . 113.34(11)
C4A C2A C3A 2_567 120.09(11)
C4A C2A C1A 2_567 118.55(11)
C3A C2A C1A . 121.36(11)
N1A C3A C4A . 121.19(11)
N1A C3A C2A . 121.28(11)
C4A C3A C2A . 117.41(11)
C2A C4A C3A 2_567 122.50(12)
C2A C4A H4A 2_567 118.7
C3A C4A H4A . 118.7
C3A N1A C11A . 125.41(11)
C3A N1A H1A . 114.7(12)
C11A N1A H1A . 117.3(12)
C16A C11A C12A . 119.55(13)
C16A C11A N1A . 117.88(13)
C12A C11A N1A . 122.49(13)
C13A C12A C11A . 119.54(16)
C13A C12A H12A . 120.2
C11A C12A H12A . 120.2
C14A C13A C12A . 120.82(17)
C14A C13A H13A . 119.6
C12A C13A H13A . 119.6
C15A C14A C13A . 119.37(15)
C15A C14A H14A . 120.3
C13A C14A H14A . 120.3
C14A C15A C16A . 120.59(16)
C14A C15A H15A . 119.7
C16A C15A H15A . 119.7
C11A C16A C15A . 120.12(15)
C11A C16A H16A . 119.9
C15A C16A H16A . 119.9
O21A C22A N23A . 124.38(13)
O21A C22A H22A . 117.8
N23A C22A H22A . 117.8
C22A N23A C24A . 120.72(12)
C22A N23A C25A . 121.15(12)
C24A N23A C25A . 118.07(11)
N23A C24A H24D . 109.5
N23A C24A H24E . 109.5
H24D C24A H24E . 109.5
N23A C24A H24F . 109.5
H24D C24A H24F . 109.5
H24E C24A H24F . 109.5
N23A C25A H25D . 109.5
N23A C25A H25E . 109.5
H25D C25A H25E . 109.5
N23A C25A H25F . 109.5
H25D C25A H25F . 109.5
H25E C25A H25F . 109.5

loop_
_geom_bond_atom_site_label_1
_geom_bond_atom_site_label_2
_geom_bond_site_symmetry_2
_geom_bond_distance
O1 C1 . 1.2265(17)
O2 C1 . 1.3208(17)
O2 H2 . 0.93(3)
C1 C2 . 1.5057(17)
C2 C4 2_556 1.3974(18)
C2 C3 . 1.4229(18)
C3 N1 . 1.3975(17)
C3 C4 . 1.4030(18)
C4 C2 2_556 1.3974(18)
C4 H4 . 0.9500
N1 C11 . 1.4090(17)
N1 H1 . 0.902(19)
C11 C12 . 1.399(2)
C11 C16 . 1.401(2)
C12 C13 . 1.396(2)
C12 H12 . 0.9500
C13 C14 . 1.387(2)
C13 H13 . 0.9500
C14 C15 . 1.390(3)
C14 H14 . 0.9500
C15 C16 . 1.393(2)
C15 H15 . 0.9500
C16 H16 . 0.9500
O21 C22 . 1.2525(18)
C22 N23 . 1.3206(19)
C22 H22 . 0.9500
N23 C25 . 1.459(2)
N23 C24 . 1.463(2)
C24 H24A . 0.9800
C24 H24B . 0.9800
C24 H24C . 0.9800
C25 H25A . 0.9800
C25 H25B . 0.9800
C25 H25C . 0.9800
O1A C1A . 1.2284(16)
O2A C1A . 1.3185(16)
O2A H2A . 0.95(3)
C1A C2A . 1.4985(17)
C2A C4A 2_567 1.4012(18)
C2A C3A . 1.4223(17)
C3A N1A . 1.3963(16)
C3A C4A . 1.4024(18)
C4A C2A 2_567 1.4012(18)
C4A H4A . 0.9500
N1A C11A . 1.4228(17)
N1A H1A . 0.889(19)
C11A C16A . 1.394(2)
C11A C12A . 1.396(2)
C12A C13A . 1.396(2)
C12A H12A . 0.9500
C13A C14A . 1.394(3)
C13A H13A . 0.9500
C14A C15A . 1.377(3)
C14A H14A . 0.9500
C15A C16A . 1.398(2)
C15A H15A . 0.9500
C16A H16A . 0.9500
O21A C22A . 1.2466(18)
C22A N23A . 1.3233(17)
C22A H22A . 0.9500
N23A C24A . 1.4596(18)
N23A C25A . 1.4620(19)
C24A H24D . 0.9800
C24A H24E . 0.9800
C24A H24F . 0.9800
C25A H25D . 0.9800
C25A H25E . 0.9800
C25A H25F . 0.9800

loop_
_geom_hbond_atom_site_label_D
_geom_hbond_atom_site_label_H
_geom_hbond_atom_site_label_A
_geom_hbond_site_symmetry_A
_geom_hbond_distance_DH
_geom_hbond_distance_HA
_geom_hbond_distance_DA
_geom_hbond_angle_DHA
O2 H2 O21 . 0.93(3) 1.60(3) 2.5268(14) 174(3)
C22 H22 O1 . 0.95 2.59 3.2524(18) 126.7
N1 H1 O2 . 0.902(19) 2.006(18) 2.6805(15) 130.5(16)
O2A H2A O21A . 0.95(3) 1.60(3) 2.5432(14) 173(2)
C22A H22A O2A . 0.95 3.14 3.2750(17) 89.9
N1A H1A O1A . 0.889(19) 1.984(19) 2.7049(15) 137.2(16)
C4 H4 O1 2_556 0.95 2.44 2.7856(16) 100.9
C4A H4A O2A 2_567 0.95 2.35 2.7003(16) 101.5
C14 H14 O2A 1_644 0.95 2.52 3.3574(18) 146.4
C14A H14A O1 1_655 0.95 2.58 3.469(2) 156.8
C24 H24A O21 . 0.98 2.34 2.7517(19) 104.5
C24A H24D O21A . 0.98 2.36 2.7824(17) 104.9

loop_
_geom_torsion_atom_site_label_1
_geom_torsion_atom_site_label_2
_geom_torsion_atom_site_label_3
_geom_torsion_atom_site_label_4
_geom_torsion_site_symmetry_1
_geom_torsion_site_symmetry_4
_geom_torsion
O1 C1 C2 C4 . 2_556 -16.08(19)
O2 C1 C2 C4 . 2_556 162.28(12)
O1 C1 C2 C3 . . 164.14(13)
O2 C1 C2 C3 . . -17.50(19)
C4 C2 C3 N1 2_556 . -178.85(12)
C1 C2 C3 N1 . . 0.9(2)
C4 C2 C3 C4 2_556 . -0.9(2)
C1 C2 C3 C4 . . 178.88(12)
N1 C3 C4 C2 . 2_556 178.91(12)
C2 C3 C4 C2 . 2_556 0.9(2)
C4 C3 N1 C11 . . 30.1(2)
C2 C3 N1 C11 . . -152.02(13)
C3 N1 C11 C12 . . 25.2(2)
C3 N1 C11 C16 . . -157.69(13)
C16 C11 C12 C13 . . 1.7(2)
N1 C11 C12 C13 . . 178.77(13)
C11 C12 C13 C14 . . -1.4(2)
C12 C13 C14 C15 . . 0.0(2)
C13 C14 C15 C16 . . 1.2(2)
C14 C15 C16 C11 . . -0.8(2)
C12 C11 C16 C15 . . -0.6(2)
N1 C11 C16 C15 . . -177.83(13)
O21 C22 N23 C25 . . 177.31(15)
O21 C22 N23 C24 . . 1.2(2)
O1A C1A C2A C4A . 2_567 169.62(13)
O2A C1A C2A C4A . 2_567 -10.74(17)
O1A C1A C2A C3A . . -11.3(2)
O2A C1A C2A C3A . . 168.36(12)
C4A C2A C3A N1A 2_567 . -176.25(12)
C1A C2A C3A N1A . . 4.67(19)
C4A C2A C3A C4A 2_567 . -0.2(2)
C1A C2A C3A C4A . . -179.24(11)
N1A C3A C4A C2A . 2_567 176.25(12)
C2A C3A C4A C2A . 2_567 0.2(2)
C4A C3A N1A C11A . . 26.3(2)
C2A C3A N1A C11A . . -157.76(13)
C3A N1A C11A C16A . . -142.53(13)
C3A N1A C11A C12A . . 40.6(2)
C16A C11A C12A C13A . . -0.8(2)
N1A C11A C12A C13A . . 176.08(14)
C11A C12A C13A C14A . . 0.1(3)
C12A C13A C14A C15A . . 0.0(3)
C13A C14A C15A C16A . . 0.4(3)
C12A C11A C16A C15A . . 1.2(2)
N1A C11A C16A C15A . . -175.76(13)
C14A C15A C16A C11A . . -1.1(2)
O21A C22A N23A C24A . . 2.1(2)
O21A C22A N23A C25A . . 178.99(14)
